data_4028851
loop_
_publ_author_name
'David R\"onsberg'
'Abdessamad Debbab'
'Attila M\'andi'
'Vera Vasylyeva'
'Philip B\"ohler'
'Bj\"orn Stork'
'Laura Engelke'
'Alexandra Hamacher'
'Richard Sawadogo'
'Marc Diederich'
'Victor Wray'
'WenHan Lin'
'Matthias U. Kassack'
'Christoph Janiak'
'Stefanie Scheu'
'Sebastian Wesselborg'
'Tibor Kurt\'an'
'Amal H. Aly'
'Peter Proksch'

_publ_section_title
;
 Pro-Apoptotic and Immunostimulatory Tetrahydroxanthone Dimers from the
 Endophytic Fungus Phomopsis longicolla
;
_journal_name_full 'Journal of Organic Chemistry'
_journal_page_first 12409
_journal_page_last 12425
_journal_paper_doi 10.1021/jo402066b
_journal_volume 78
_journal_year 2013
_chemical_absolute_configuration ad
_chemical_formula_moiety 'C38 H38 O16'
_chemical_formula_sum 'C38 H38 O16'
_chemical_formula_weight 750.68
_chemical_name_common 'Phomoxanthone A'
_chemical_name_systematic
; 
Phomoxanthone A hemi(ethyl acetate) hemi-hydrate
;
_space_group_IT_number 4
_symmetry_cell_setting monoclinic
_symmetry_space_group_name_Hall 'P 2yb'
_symmetry_space_group_name_H-M 'P 1 21 1'
_atom_sites_solution_hydrogens geom
_atom_sites_solution_primary direct
_atom_sites_solution_secondary difmap
_audit_creation_method SHELXL-97
_cell_angle_alpha 90.00
_cell_angle_beta 98.518(3)
_cell_angle_gamma 90.00
_cell_formula_units_Z 2
_cell_length_a 10.6741(8)
_cell_length_b 12.3578(9)
_cell_length_c 15.4377(11)
_cell_measurement_reflns_used 7467
_cell_measurement_temperature 123(2)
_cell_measurement_theta_max 64.25
_cell_measurement_theta_min 2.89
_cell_volume 2013.9(3)
_computing_cell_refinement 'SAINT (Bruker, 2009)'
_computing_data_collection 'APEX2 (Bruker, 2011)'
_computing_data_reduction 'SAINT (Bruker, 2009)'
_computing_molecular_graphics 'DIAMOND (Crystal Impact, 2009)'
_computing_structure_refinement 'SHELXL-97 (Sheldrick, 2008)'
_computing_structure_solution 'SHELXS-97 (Sheldrick, 2008)'
_diffrn_ambient_temperature 123(2)
_diffrn_measured_fraction_theta_full 0.912
_diffrn_measured_fraction_theta_max 0.912
_diffrn_measurement_device_type 'Bruker Kappa APEX-II CCD area detector'
_diffrn_measurement_method '\f and \w scans'
_diffrn_radiation_monochromator 'multilayer mirror'
_diffrn_radiation_source 'I\mS CuK\a'
_diffrn_radiation_type CuK\a
_diffrn_radiation_wavelength 1.54178
_diffrn_reflns_av_R_equivalents 0.0250
_diffrn_reflns_av_sigmaI/netI 0.0373
_diffrn_reflns_limit_h_max 11
_diffrn_reflns_limit_h_min -12
_diffrn_reflns_limit_k_max 14
_diffrn_reflns_limit_k_min -14
_diffrn_reflns_limit_l_max 17
_diffrn_reflns_limit_l_min -17
_diffrn_reflns_number 9025
_diffrn_reflns_theta_full 63.98
_diffrn_reflns_theta_max 63.98
_diffrn_reflns_theta_min 2.89
_exptl_absorpt_coefficient_mu 0.825
_exptl_absorpt_correction_T_max 0.9025
_exptl_absorpt_correction_T_min 0.8877
_exptl_absorpt_correction_type multi-scan
_exptl_absorpt_process_details '(<i>SADABS</i>; Sheldrick, 1996)'
_exptl_crystal_colour yellow
_exptl_crystal_density_diffrn 1.238
_exptl_crystal_description block
_exptl_crystal_F_000 788
_exptl_crystal_size_max 0.15
_exptl_crystal_size_mid 0.14
_exptl_crystal_size_min 0.13
_platon_squeeze_details
;
The unit cell contains one ethyl acetate and one water molecules which have 
been treated as a diffuse contribution to the overall scattering without 
specific atom positions by SQUEEZE/PLATON (Spek, A. L. (2009)).
;
_refine_diff_density_max 0.371
_refine_diff_density_min -0.188
_refine_diff_density_rms 0.052
_refine_ls_abs_structure_details 'Flack H D (1983), Acta Cryst. A39, 876-881'
_refine_ls_abs_structure_Flack 0.05(19)
_refine_ls_extinction_method none
_refine_ls_goodness_of_fit_ref 1.079
_refine_ls_hydrogen_treatment mixed
_refine_ls_matrix_type full
_refine_ls_number_parameters 519
_refine_ls_number_reflns 5338
_refine_ls_number_restraints 2
_refine_ls_restrained_S_all 1.080
_refine_ls_R_factor_all 0.0470
_refine_ls_R_factor_gt 0.0461
_refine_ls_shift/su_max 0.000
_refine_ls_shift/su_mean 0.000
_refine_ls_structure_factor_coef Fsqd
_refine_ls_weighting_details 'calc w=1/[\s^2^(Fo^2^)+(0.0658P)^2^+1.3725P] where P=(Fo^2^+2Fc^2^)/3'
_refine_ls_weighting_scheme calc
_refine_ls_wR_factor_gt 0.1263
_refine_ls_wR_factor_ref 0.1271
_reflns_number_gt 5232
_reflns_number_total 5338
_reflns_threshold_expression >2sigma(I)
_cod_data_source_file jo402066b_si_002.cif
_cod_data_source_block p21p
_cod_original_sg_symbol_H-M 'P 21'
_cod_database_code 4028851

loop_
_symmetry_equiv_pos_as_xyz
'x, y, z'
'-x, y+1/2, -z'

loop_
_atom_site_label
_atom_site_type_symbol
_atom_site_fract_x
_atom_site_fract_y
_atom_site_fract_z
_atom_site_U_iso_or_equiv
_atom_site_adp_type
_atom_site_occupancy
_atom_site_symmetry_multiplicity
_atom_site_calc_flag
_atom_site_refinement_flags
_atom_site_disorder_assembly
_atom_site_disorder_group
O1 O 0.5455(2) 0.35811(18) 0.39922(16) 0.0345(6) Uani 1 1 d . . .
H1 H 0.579(4) 0.324(3) 0.351(2) 0.025(9) Uiso 1 1 d . . .
O2 O 0.6102(2) 0.35734(18) 0.24136(16) 0.0363(6) Uani 1 1 d . . .
O3 O 0.6805(3) 0.3707(2) 0.09084(18) 0.0462(7) Uani 1 1 d . . .
H3 H 0.6729 0.3422 0.1392 0.069 Uiso 1 1 calc R . .
O4 O 0.67296(19) 0.72223(17) 0.10653(13) 0.0233(5) Uani 1 1 d . . .
O5 O 0.6199(3) 0.8989(2) 0.0915(2) 0.0602(9) Uani 1 1 d . . .
O6 O 0.2889(2) 0.6951(2) 0.09974(15) 0.0348(6) Uani 1 1 d . . .
O7 O 0.2062(3) 0.6821(2) 0.22542(17) 0.0481(7) Uani 1 1 d . . .
O8 O 0.5206(2) 0.67864(17) 0.21857(12) 0.0232(5) Uani 1 1 d . . .
O9 O 0.5421(3) 1.13625(19) 0.28277(16) 0.0340(6) Uani 1 1 d D . .
H9 H 0.610(4) 1.155(4) 0.284(3) 0.053(16) Uiso 1 1 d D . .
O10 O 0.7876(2) 1.10946(18) 0.30750(14) 0.0312(5) Uani 1 1 d . . .
O11 O 1.0239(2) 1.0713(2) 0.33116(17) 0.0398(6) Uani 1 1 d . . .
H11 H 0.9563 1.1044 0.3132 0.060 Uiso 1 1 calc R . .
O12 O 0.9456(2) 0.72379(18) 0.36797(14) 0.0264(5) Uani 1 1 d . . .
O13 O 0.8927(3) 0.5663(2) 0.42768(17) 0.0438(7) Uani 1 1 d . . .
O14 O 0.7847(3) 0.8263(2) 0.58444(15) 0.0384(6) Uani 1 1 d . . .
O15 O 0.7370(2) 0.80625(16) 0.40320(13) 0.0236(5) Uani 1 1 d . A .
C36B C 0.8360(10) 0.8037(9) 0.6595(6) 0.030(2) Uani 0.468(9) 1 d P A 1
O16B O 0.9460(6) 0.8288(5) 0.6838(4) 0.052(2) Uani 0.468(9) 1 d P A 1
C36A C 0.7875(11) 0.8463(9) 0.6668(5) 0.0342(19) Uani 0.532(9) 1 d P A 2
O16A O 0.7967(7) 0.9393(5) 0.6957(3) 0.059(2) Uani 0.532(9) 1 d P A 2
C39 C 0.7508(5) 0.7443(4) 0.7152(3) 0.0562(12) Uani 1 1 d . A 2
H39A H 0.7884 0.6803 0.6917 0.084 Uiso 1 1 calc R A 2
H39B H 0.6584 0.7368 0.7066 0.084 Uiso 1 1 calc R A 2
H39C H 0.7824 0.7510 0.7778 0.084 Uiso 1 1 calc R A 2
C1 C 0.5144(3) 0.6429(3) 0.45035(19) 0.0236(7) Uani 1 1 d . . .
H1A H 0.5094 0.6861 0.5006 0.028 Uiso 1 1 calc R . .
C2 C 0.5212(3) 0.5311(3) 0.4591(2) 0.0269(7) Uani 1 1 d . . .
H2A H 0.5178 0.4989 0.5145 0.032 Uiso 1 1 calc R . .
C3 C 0.5328(3) 0.4670(2) 0.3882(2) 0.0252(7) Uani 1 1 d . . .
C4 C 0.5342(3) 0.5137(3) 0.3045(2) 0.0230(7) Uani 1 1 d . . .
C6 C 0.5663(3) 0.5096(3) 0.1493(2) 0.0272(7) Uani 1 1 d . . .
C5 C 0.5694(3) 0.4529(3) 0.2320(2) 0.0279(7) Uani 1 1 d . . .
C7 C 0.6233(3) 0.4666(3) 0.0848(2) 0.0317(8) Uani 1 1 d . . .
C8 C 0.6377(4) 0.5273(3) 0.0017(2) 0.0389(9) Uani 1 1 d . . .
H8A H 0.6174 0.4774 -0.0486 0.047 Uiso 1 1 calc R . .
H8B H 0.7274 0.5491 0.0045 0.047 Uiso 1 1 calc R . .
C9 C 0.5556(3) 0.6270(3) -0.0154(2) 0.0337(8) Uani 1 1 d . . .
H9A H 0.4683 0.6031 -0.0408 0.040 Uiso 1 1 calc R . .
C10 C 0.6054(4) 0.6998(4) -0.0817(2) 0.0452(10) Uani 1 1 d . . .
H10A H 0.6021 0.6611 -0.1374 0.068 Uiso 1 1 calc R . .
H10B H 0.6932 0.7200 -0.0599 0.068 Uiso 1 1 calc R . .
H10C H 0.5531 0.7651 -0.0906 0.068 Uiso 1 1 calc R . .
C11 C 0.5464(3) 0.6886(3) 0.07046(19) 0.0252(7) Uani 1 1 d . . .
H11A H 0.4900 0.7531 0.0583 0.030 Uiso 1 1 calc R . .
C12 C 0.6947(3) 0.8293(3) 0.1168(2) 0.0321(8) Uani 1 1 d . . .
C13 C 0.8272(4) 0.8481(3) 0.1622(2) 0.0380(9) Uani 1 1 d . . .
H13A H 0.8440 0.9260 0.1665 0.057 Uiso 1 1 calc R . .
H13B H 0.8875 0.8138 0.1287 0.057 Uiso 1 1 calc R . .
H13C H 0.8367 0.8167 0.2211 0.057 Uiso 1 1 calc R . .
C14 C 0.4996(3) 0.6166(3) 0.13917(19) 0.0254(7) Uani 1 1 d . . .
C15 C 0.3560(3) 0.5954(3) 0.1162(2) 0.0308(8) Uani 1 1 d . . .
H15A H 0.3397 0.5487 0.0636 0.037 Uiso 1 1 calc R . .
H15B H 0.3253 0.5571 0.1653 0.037 Uiso 1 1 calc R . .
C16 C 0.2202(4) 0.7319(3) 0.1611(2) 0.0384(9) Uani 1 1 d . . .
C17 C 0.1669(4) 0.8417(4) 0.1364(3) 0.0485(10) Uani 1 1 d . . .
H17A H 0.1174 0.8670 0.1811 0.073 Uiso 1 1 calc R . .
H17B H 0.1120 0.8375 0.0797 0.073 Uiso 1 1 calc R . .
H17C H 0.2363 0.8925 0.1323 0.073 Uiso 1 1 calc R . .
C18 C 0.5202(3) 0.6269(2) 0.29677(18) 0.0200(6) Uani 1 1 d . . .
C19 C 0.5147(3) 0.6934(2) 0.36910(18) 0.0193(6) Uani 1 1 d . . .
C20 C 0.5182(3) 0.8128(2) 0.35627(18) 0.0207(6) Uani 1 1 d . A .
C21 C 0.4125(3) 0.8731(3) 0.32205(19) 0.0242(7) Uani 1 1 d . . .
H21A H 0.3320 0.8387 0.3137 0.029 Uiso 1 1 calc R . .
C22 C 0.4196(3) 0.9819(3) 0.2994(2) 0.0282(7) Uani 1 1 d . . .
H22A H 0.3448 1.0209 0.2776 0.034 Uiso 1 1 calc R . .
C23 C 0.5357(3) 1.0323(2) 0.3088(2) 0.0255(7) Uani 1 1 d . . .
C24 C 0.6459(3) 0.9753(2) 0.34488(18) 0.0210(6) Uani 1 1 d . A .
C25 C 0.7706(3) 1.0213(2) 0.34550(19) 0.0256(7) Uani 1 1 d . . .
C26 C 0.8767(3) 0.9578(3) 0.38625(19) 0.0246(7) Uani 1 1 d . A .
C27 C 0.9979(3) 0.9829(3) 0.3756(2) 0.0292(7) Uani 1 1 d . . .
C28 C 1.1089(3) 0.9128(3) 0.4055(3) 0.0360(8) Uani 1 1 d . . .
H28A H 1.1806 0.9591 0.4311 0.043 Uiso 1 1 calc R . .
H28B H 1.1341 0.8755 0.3540 0.043 Uiso 1 1 calc R . .
C29 C 1.0853(3) 0.8269(3) 0.4738(2) 0.0293(7) Uani 1 1 d . . .
H29A H 1.0908 0.8636 0.5319 0.035 Uiso 1 1 calc R . .
C30 C 1.1871(3) 0.7394(3) 0.4812(3) 0.0388(9) Uani 1 1 d . . .
H30A H 1.2707 0.7726 0.4972 0.058 Uiso 1 1 calc R . .
H30B H 1.1837 0.7022 0.4248 0.058 Uiso 1 1 calc R . .
H30C H 1.1723 0.6871 0.5264 0.058 Uiso 1 1 calc R . .
C31 C 0.9533(3) 0.7782(3) 0.45190(19) 0.0240(7) Uani 1 1 d . A .
H31A H 0.9388 0.7249 0.4982 0.029 Uiso 1 1 calc R . .
C32 C 0.9101(3) 0.6172(3) 0.3656(2) 0.0286(7) Uani 1 1 d . . .
C33 C 0.8988(4) 0.5767(3) 0.2741(2) 0.0417(9) Uani 1 1 d . . .
H33A H 0.8879 0.4980 0.2736 0.063 Uiso 1 1 calc R . .
H33B H 0.9757 0.5952 0.2496 0.063 Uiso 1 1 calc R . .
H33C H 0.8253 0.6104 0.2386 0.063 Uiso 1 1 calc R . .
C34 C 0.8501(3) 0.8638(2) 0.44268(19) 0.0230(7) Uani 1 1 d . . .
C35 C 0.8265(3) 0.9101(3) 0.53123(19) 0.0249(7) Uani 1 1 d . A .
H35A H 0.9056 0.9426 0.5619 0.030 Uiso 1 1 calc R . .
H35B H 0.7614 0.9677 0.5214 0.030 Uiso 1 1 calc R . .
C40 C 0.6352(3) 0.8665(2) 0.37013(17) 0.0188(6) Uani 1 1 d . . .

loop_
_atom_site_aniso_label
_atom_site_aniso_U_11
_atom_site_aniso_U_22
_atom_site_aniso_U_33
_atom_site_aniso_U_23
_atom_site_aniso_U_13
_atom_site_aniso_U_12
O1 0.0463(15) 0.0193(12) 0.0385(13) 0.0089(10) 0.0088(11) -0.0029(10)
O2 0.0445(15) 0.0202(13) 0.0455(13) -0.0029(10) 0.0112(11) 0.0016(10)
O3 0.0546(18) 0.0348(15) 0.0532(15) -0.0106(12) 0.0209(13) 0.0040(12)
O4 0.0202(11) 0.0273(12) 0.0228(10) 0.0002(8) 0.0043(8) -0.0025(8)
O5 0.0505(18) 0.0362(17) 0.089(2) 0.0098(15) -0.0061(16) 0.0025(13)
O6 0.0268(13) 0.0480(16) 0.0314(11) 0.0064(10) 0.0100(10) 0.0057(10)
O7 0.0470(17) 0.0567(18) 0.0441(15) -0.0031(13) 0.0185(13) -0.0109(14)
O8 0.0314(13) 0.0223(11) 0.0163(9) 0.0006(8) 0.0044(9) -0.0021(9)
O9 0.0370(16) 0.0231(13) 0.0407(13) 0.0066(9) 0.0020(12) 0.0026(10)
O10 0.0313(13) 0.0288(13) 0.0344(11) 0.0076(9) 0.0075(10) -0.0042(9)
O11 0.0339(14) 0.0348(14) 0.0526(14) 0.0112(11) 0.0128(12) -0.0099(10)
O12 0.0215(12) 0.0271(12) 0.0303(11) -0.0023(9) 0.0030(9) -0.0022(9)
O13 0.0570(18) 0.0276(14) 0.0460(14) 0.0058(12) 0.0051(13) -0.0055(11)
O14 0.0473(16) 0.0392(15) 0.0305(12) 0.0031(10) 0.0120(11) -0.0183(12)
O15 0.0186(11) 0.0185(11) 0.0329(11) 0.0039(8) 0.0013(9) -0.0001(8)
C36B 0.027(5) 0.023(5) 0.041(5) 0.005(3) 0.008(4) 0.002(4)
O16B 0.037(4) 0.065(4) 0.051(4) 0.025(3) -0.010(3) -0.016(3)
C36A 0.038(5) 0.041(6) 0.026(3) 0.007(4) 0.011(3) -0.006(4)
O16A 0.092(5) 0.058(4) 0.034(3) -0.014(2) 0.028(3) -0.021(3)
C39 0.052(3) 0.067(3) 0.053(2) 0.031(2) 0.020(2) -0.007(2)
C1 0.0252(17) 0.0262(17) 0.0200(14) 0.0015(11) 0.0056(13) 0.0013(12)
C2 0.0279(18) 0.0295(17) 0.0247(15) 0.0114(13) 0.0087(14) -0.0001(13)
C3 0.0205(16) 0.0206(17) 0.0340(16) 0.0063(13) 0.0023(13) -0.0029(12)
C4 0.0169(15) 0.0254(17) 0.0265(15) 0.0001(12) 0.0024(12) -0.0047(11)
C6 0.0285(18) 0.0264(18) 0.0269(15) -0.0055(12) 0.0041(14) -0.0047(13)
C5 0.0247(18) 0.0235(18) 0.0348(17) -0.0033(13) 0.0025(14) -0.0042(12)
C7 0.032(2) 0.0256(18) 0.0379(18) -0.0087(14) 0.0078(15) -0.0053(14)
C8 0.043(2) 0.045(2) 0.0306(17) -0.0124(15) 0.0124(16) -0.0103(16)
C9 0.0307(19) 0.053(2) 0.0177(14) -0.0044(14) 0.0053(14) -0.0057(16)
C10 0.039(2) 0.075(3) 0.0230(16) -0.0010(16) 0.0082(15) -0.0016(19)
C11 0.0192(16) 0.0351(18) 0.0217(14) 0.0029(13) 0.0040(12) 0.0004(13)
C12 0.038(2) 0.0291(19) 0.0291(15) 0.0018(13) 0.0057(15) -0.0013(16)
C13 0.036(2) 0.031(2) 0.0450(19) -0.0050(15) -0.0002(16) -0.0142(15)
C14 0.0259(17) 0.0313(18) 0.0195(14) -0.0006(12) 0.0055(13) -0.0032(13)
C15 0.0269(18) 0.0355(19) 0.0288(16) -0.0051(13) -0.0004(14) -0.0054(14)
C16 0.034(2) 0.044(2) 0.0371(19) -0.0037(16) 0.0050(16) -0.0112(16)
C17 0.034(2) 0.054(3) 0.057(2) -0.0005(19) 0.0026(19) 0.0094(18)
C18 0.0190(16) 0.0231(16) 0.0186(13) -0.0012(11) 0.0044(12) -0.0041(12)
C19 0.0136(15) 0.0237(17) 0.0212(13) 0.0017(11) 0.0045(11) 0.0009(11)
C20 0.0235(17) 0.0227(16) 0.0167(13) 0.0005(11) 0.0051(12) -0.0005(12)
C21 0.0201(16) 0.0259(17) 0.0264(14) -0.0028(12) 0.0031(13) 0.0021(12)
C22 0.0269(17) 0.0260(17) 0.0312(16) 0.0020(13) 0.0027(14) 0.0067(13)
C23 0.0359(19) 0.0167(16) 0.0250(14) 0.0047(11) 0.0080(14) 0.0058(13)
C24 0.0247(17) 0.0218(16) 0.0169(13) -0.0021(11) 0.0041(12) -0.0009(12)
C25 0.0357(19) 0.0179(16) 0.0241(14) -0.0016(12) 0.0078(14) -0.0029(13)
C26 0.0239(18) 0.0258(17) 0.0248(15) 0.0038(12) 0.0057(13) -0.0042(12)
C27 0.0287(18) 0.0276(18) 0.0329(16) 0.0003(13) 0.0097(14) -0.0086(13)
C28 0.0232(18) 0.037(2) 0.0480(19) -0.0006(16) 0.0055(16) -0.0050(14)
C29 0.0207(17) 0.0365(19) 0.0302(15) -0.0029(14) 0.0019(14) -0.0020(14)
C30 0.0231(18) 0.045(2) 0.0462(19) 0.0032(16) -0.0006(16) 0.0001(15)
C31 0.0202(17) 0.0259(17) 0.0267(15) -0.0029(12) 0.0059(13) -0.0012(12)
C32 0.0229(17) 0.0192(17) 0.0422(19) 0.0002(14) 0.0004(14) 0.0031(12)
C33 0.045(2) 0.032(2) 0.046(2) -0.0086(16) -0.0012(18) -0.0026(16)
C34 0.0187(16) 0.0231(16) 0.0262(14) -0.0005(12) 0.0003(13) -0.0053(12)
C35 0.0224(17) 0.0272(16) 0.0264(14) 0.0081(12) 0.0076(13) -0.0030(12)
C40 0.0176(16) 0.0236(16) 0.0164(12) 0.0012(11) 0.0066(12) 0.0018(11)

loop_
_atom_type_symbol
_atom_type_description
_atom_type_scat_dispersion_real
_atom_type_scat_dispersion_imag
_atom_type_scat_source
C C 0.0181 0.0091 'International Tables Vol C Tables 4.2.6.8 and 6.1.1.4'
H H 0.0000 0.0000 'International Tables Vol C Tables 4.2.6.8 and 6.1.1.4'
O O 0.0492 0.0322 'International Tables Vol C Tables 4.2.6.8 and 6.1.1.4'

loop_
_geom_angle_atom_site_label_1
_geom_angle_atom_site_label_2
_geom_angle_atom_site_label_3
_geom_angle
_geom_angle_site_symmetry_1
C3 O1 H1 112(2) .
C7 O3 H3 109.5 .
C12 O4 C11 117.6(2) .
C16 O6 C15 118.2(3) .
C18 O8 C14 119.0(2) .
C23 O9 H9 112(4) .
C27 O11 H11 109.5 .
C32 O12 C31 116.6(3) .
C36B O14 C35 124.6(5) .
C36A O14 C35 117.5(5) .
C40 O15 C34 117.3(2) .
O16B C36B O14 120.2(9) .
O16A C36A O14 121.7(7) .
O16A C36A C39 126.8(7) .
O14 C36A C39 110.4(7) .
C36A C39 H39A 109.5 .
C36A C39 H39B 109.5 .
H39A C39 H39B 109.5 .
C36A C39 H39C 109.5 .
H39A C39 H39C 109.5 .
H39B C39 H39C 109.5 .
C2 C1 C19 121.5(3) .
C2 C1 H1A 119.3 .
C19 C1 H1A 119.3 .
C3 C2 C1 120.5(3) .
C3 C2 H2A 119.8 .
C1 C2 H2A 119.8 .
O1 C3 C2 119.4(3) .
O1 C3 C4 120.2(3) .
C2 C3 C4 120.4(3) .
C18 C4 C3 117.8(3) .
C18 C4 C5 119.1(3) .
C3 C4 C5 122.3(3) .
C7 C6 C5 120.3(3) .
C7 C6 C14 121.9(3) .
C5 C6 C14 117.8(3) .
O2 C5 C4 121.6(3) 1
O2 C5 C4 121.6(3) .
O2 C5 C6 121.0(3) 1
O2 C5 C6 121.0(3) .
C4 C5 C6 117.1(3) .
O3 C7 C6 123.4(3) .
O3 C7 C8 113.5(3) .
C6 C7 C8 122.9(3) .
C7 C8 C9 115.0(3) .
C7 C8 H8A 108.5 .
C9 C8 H8A 108.5 .
C7 C8 H8B 108.5 .
C9 C8 H8B 108.5 .
H8A C8 H8B 107.5 .
C8 C9 C10 110.4(3) .
C8 C9 C11 111.1(3) .
C10 C9 C11 111.2(3) .
C8 C9 H9A 108.0 .
C10 C9 H9A 108.0 .
C11 C9 H9A 108.0 .
C9 C10 H10A 109.5 .
C9 C10 H10B 109.5 .
H10A C10 H10B 109.5 .
C9 C10 H10C 109.5 .
H10A C10 H10C 109.5 .
H10B C10 H10C 109.5 .
O4 C11 C14 106.5(2) .
O4 C11 C9 107.4(3) .
C14 C11 C9 112.3(3) .
O4 C11 H11A 110.2 .
C14 C11 H11A 110.2 .
C9 C11 H11A 110.2 .
O5 C12 O4 124.8(3) .
O5 C12 C13 125.3(3) .
O4 C12 C13 109.9(3) .
C12 C13 H13A 109.5 .
C12 C13 H13B 109.5 .
H13A C13 H13B 109.5 .
C12 C13 H13C 109.5 .
H13A C13 H13C 109.5 .
H13B C13 H13C 109.5 .
O8 C14 C6 111.7(2) .
O8 C14 C11 104.9(2) .
C6 C14 C11 112.8(3) .
O8 C14 C15 108.1(3) .
C6 C14 C15 108.3(3) .
C11 C14 C15 110.8(2) .
O6 C15 C14 110.4(3) .
O6 C15 H15A 109.6 .
C14 C15 H15A 109.6 .
O6 C15 H15B 109.6 .
C14 C15 H15B 109.6 .
H15A C15 H15B 108.1 .
O7 C16 O6 123.5(4) .
O7 C16 C17 126.0(4) .
O6 C16 C17 110.5(3) .
C16 C17 H17A 109.5 .
C16 C17 H17B 109.5 .
H17A C17 H17B 109.5 .
C16 C17 H17C 109.5 .
H17A C17 H17C 109.5 .
H17B C17 H17C 109.5 .
O8 C18 C19 116.0(3) .
O8 C18 C4 121.7(3) .
C19 C18 C4 122.2(3) .
C18 C19 C1 117.4(3) .
C18 C19 C20 118.2(3) .
C1 C19 C20 124.3(3) .
C21 C20 C40 117.4(3) .
C21 C20 C19 123.1(3) .
C40 C20 C19 119.2(3) .
C20 C21 C22 122.8(3) .
C20 C21 H21A 118.6 .
C22 C21 H21A 118.6 .
C23 C22 C21 119.5(3) .
C23 C22 H22A 120.3 .
C21 C22 H22A 120.3 .
O9 C23 C22 118.9(3) .
O9 C23 C24 121.1(3) .
C22 C23 C24 120.0(3) .
C40 C24 C23 119.2(3) .
C40 C24 C25 119.0(3) .
C23 C24 C25 121.2(3) .
O10 C25 C26 121.0(3) 1
O10 C25 C26 121.0(3) .
O10 C25 C24 122.1(3) 1
O10 C25 C24 122.1(3) .
C26 C25 C24 116.8(3) .
C27 C26 C25 121.4(3) .
C27 C26 C34 120.6(3) .
C25 C26 C34 118.0(3) .
O11 C27 C26 121.2(3) .
O11 C27 C28 114.8(3) .
C26 C27 C28 123.8(3) .
C27 C28 C29 114.3(3) .
C27 C28 H28A 108.7 .
C29 C28 H28A 108.7 .
C27 C28 H28B 108.7 .
C29 C28 H28B 108.7 .
H28A C28 H28B 107.6 .
C31 C29 C30 111.2(3) .
C31 C29 C28 111.1(2) .
C30 C29 C28 110.7(3) .
C31 C29 H29A 107.9 .
C30 C29 H29A 107.9 .
C28 C29 H29A 107.9 .
C29 C30 H30A 109.5 .
C29 C30 H30B 109.5 .
H30A C30 H30B 109.5 .
C29 C30 H30C 109.5 .
H30A C30 H30C 109.5 .
H30B C30 H30C 109.5 .
O12 C31 C34 107.1(2) .
O12 C31 C29 108.0(3) .
C34 C31 C29 112.3(3) .
O12 C31 H31A 109.8 .
C34 C31 H31A 109.8 .
C29 C31 H31A 109.8 .
O13 C32 O12 124.5(3) .
O13 C32 C33 126.2(3) .
O12 C32 C33 109.3(3) .
C32 C33 H33A 109.5 .
C32 C33 H33B 109.5 .
H33A C33 H33B 109.5 .
C32 C33 H33C 109.5 .
H33A C33 H33C 109.5 .
H33B C33 H33C 109.5 .
O15 C34 C26 110.5(2) .
O15 C34 C31 104.1(2) .
C26 C34 C31 113.3(3) .
O15 C34 C35 108.7(2) .
C26 C34 C35 107.3(3) .
C31 C34 C35 112.8(2) .
O14 C35 C34 110.3(3) .
O14 C35 H35A 109.6 .
C34 C35 H35A 109.6 .
O14 C35 H35B 109.6 .
C34 C35 H35B 109.6 .
H35A C35 H35B 108.1 .
O15 C40 C20 116.4(3) .
O15 C40 C24 122.4(3) .
C20 C40 C24 121.0(3) .

loop_
_geom_bond_atom_site_label_1
_geom_bond_atom_site_label_2
_geom_bond_distance
_geom_bond_site_symmetry_2
O1 C3 1.361(4) .
O1 H1 0.97(4) .
O2 C5 1.259(4) .
O3 C7 1.330(4) .
O3 H3 0.8400 .
O4 C12 1.349(4) .
O4 C11 1.444(4) .
O5 C12 1.198(5) .
O6 C16 1.359(5) .
O6 C15 1.428(4) .
O7 C16 1.197(5) .
O8 C18 1.367(4) .
O8 C14 1.435(4) .
O9 C23 1.350(4) .
O9 H9 0.76(4) .
O10 C25 1.263(4) .
O11 C27 1.341(4) .
O11 H11 0.8400 .
O12 C32 1.370(4) .
O12 C31 1.451(4) .
O13 C32 1.183(4) .
O14 C36B 1.238(9) .
O14 C36A 1.291(9) .
O14 C35 1.434(4) .
O15 C40 1.353(4) .
O15 C34 1.454(3) .
C36B O16B 1.219(12) .
C36A O16A 1.232(12) .
C36A C39 1.545(9) .
C39 H39A 0.9800 .
C39 H39B 0.9800 .
C39 H39C 0.9800 .
C1 C2 1.389(5) .
C1 C19 1.401(4) .
C1 H1A 0.9500 .
C2 C3 1.372(5) .
C2 H2A 0.9500 .
C3 C4 1.416(5) .
C4 C18 1.411(4) .
C4 C5 1.443(5) .
C6 C7 1.351(5) .
C6 C5 1.453(5) .
C6 C14 1.499(5) .
C5 O2 1.259(4) 1
C7 C8 1.512(5) .
C8 C9 1.513(6) .
C8 H8A 0.9900 .
C8 H8B 0.9900 .
C9 C10 1.516(5) .
C9 C11 1.543(4) .
C9 H9A 1.0000 .
C10 H10A 0.9800 .
C10 H10B 0.9800 .
C10 H10C 0.9800 .
C11 C14 1.524(4) .
C11 H11A 1.0000 .
C12 C13 1.500(5) .
C13 H13A 0.9800 .
C13 H13B 0.9800 .
C13 H13C 0.9800 .
C14 C15 1.544(4) .
C15 H15A 0.9900 .
C15 H15B 0.9900 .
C16 C17 1.499(6) .
C17 H17A 0.9800 .
C17 H17B 0.9800 .
C17 H17C 0.9800 .
C18 C19 1.394(4) .
C19 C20 1.491(4) .
C20 C21 1.389(4) .
C20 C40 1.402(4) .
C21 C22 1.394(5) .
C21 H21A 0.9500 .
C22 C23 1.376(5) .
C22 H22A 0.9500 .
C23 C24 1.412(4) .
C24 C40 1.410(4) .
C24 C25 1.447(5) .
C25 O10 1.263(4) 1
C25 C26 1.443(5) .
C26 C27 1.364(5) .
C26 C34 1.504(4) .
C27 C28 1.485(5) .
C28 C29 1.542(5) .
C28 H28A 0.9900 .
C28 H28B 0.9900 .
C29 C31 1.524(4) .
C29 C30 1.526(5) .
C29 H29A 1.0000 .
C30 H30A 0.9800 .
C30 H30B 0.9800 .
C30 H30C 0.9800 .
C31 C34 1.519(4) .
C31 H31A 1.0000 .
C32 C33 1.488(5) .
C33 H33A 0.9800 .
C33 H33B 0.9800 .
C33 H33C 0.9800 .
C34 C35 1.537(4) .
C35 H35A 0.9900 .
C35 H35B 0.9900 .

loop_
_geom_hbond_atom_site_label_D
_geom_hbond_atom_site_label_H
_geom_hbond_atom_site_label_A
_geom_hbond_distance_DH
_geom_hbond_distance_HA
_geom_hbond_distance_DA
_geom_hbond_angle_DHA
_geom_hbond_site_symmetry_A
O1 H1 O9 0.97(4) 2.55(4) 3.276(4) 132(3) 1_545
O3 H3 O2 0.84 1.81 2.551(4) 145.7 1
O11 H11 O10 0.84 1.79 2.539(3) 147.3 1
O1 H1 O2 0.97(4) 1.83(4) 2.629(4) 139(3) 1
O9 H9 O10 0.76(4) 1.96(4) 2.613(4) 144(5) 1
O9 H9 O2 0.76(4) 2.58(5) 2.922(3) 109(4) 1_565

loop_
_geom_torsion_atom_site_label_1
_geom_torsion_atom_site_label_2
_geom_torsion_atom_site_label_3
_geom_torsion_atom_site_label_4
_geom_torsion
_geom_torsion_site_symmetry_1
_geom_torsion_site_symmetry_4
C36A O14 C36B O16B -111.4(17) . .
C35 O14 C36B O16B -21.8(15) . .
C36B O14 C36A O16A 128.4(19) . .
C35 O14 C36A O16A 16.6(14) . .
C36B O14 C36A C39 -63.1(12) . .
C35 O14 C36A C39 -175.0(5) . .
C19 C1 C2 C3 2.2(5) . .
C1 C2 C3 O1 176.8(3) . .
C1 C2 C3 C4 -1.9(5) . .
O1 C3 C4 C18 179.8(3) . .
C2 C3 C4 C18 -1.5(5) . .
O1 C3 C4 C5 -10.4(5) . .
C2 C3 C4 C5 168.3(3) . .
O2 O2 C5 C4 0.00(12) 1 .
O2 O2 C5 C6 0.00(14) 1 .
C18 C4 C5 O2 164.1(3) . 1
C3 C4 C5 O2 -5.6(5) . 1
C18 C4 C5 O2 164.1(3) . .
C3 C4 C5 O2 -5.6(5) . .
C18 C4 C5 C6 -10.7(4) . .
C3 C4 C5 C6 179.6(3) . .
C7 C6 C5 O2 -9.3(5) . 1
C14 C6 C5 O2 171.4(3) . 1
C7 C6 C5 O2 -9.3(5) . .
C14 C6 C5 O2 171.4(3) . .
C7 C6 C5 C4 165.5(3) . .
C14 C6 C5 C4 -13.8(4) . .
C5 C6 C7 O3 2.5(5) . .
C14 C6 C7 O3 -178.2(3) . .
C5 C6 C7 C8 -172.2(3) . .
C14 C6 C7 C8 7.1(5) . .
O3 C7 C8 C9 169.7(3) . .
C6 C7 C8 C9 -15.1(5) . .
C7 C8 C9 C10 162.1(3) . .
C7 C8 C9 C11 38.3(4) . .
C12 O4 C11 C14 -120.2(3) . .
C12 O4 C11 C9 119.3(3) . .
C8 C9 C11 O4 61.5(4) . .
C10 C9 C11 O4 -61.9(3) . .
C8 C9 C11 C14 -55.2(4) . .
C10 C9 C11 C14 -178.6(3) . .
C11 O4 C12 O5 -6.6(5) . .
C11 O4 C12 C13 174.9(3) . .
C18 O8 C14 C6 -40.2(4) . .
C18 O8 C14 C11 -162.8(2) . .
C18 O8 C14 C15 78.9(3) . .
C7 C6 C14 O8 -141.1(3) . .
C5 C6 C14 O8 38.2(4) . .
C7 C6 C14 C11 -23.2(4) . .
C5 C6 C14 C11 156.1(3) . .
C7 C6 C14 C15 99.8(4) . .
C5 C6 C14 C15 -80.8(3) . .
O4 C11 C14 O8 51.6(3) . .
C9 C11 C14 O8 168.9(2) . .
O4 C11 C14 C6 -70.2(3) . .
C9 C11 C14 C6 47.0(3) . .
O4 C11 C14 C15 168.1(3) . .
C9 C11 C14 C15 -74.7(3) . .
C16 O6 C15 C14 -106.7(3) . .
O8 C14 C15 O6 62.8(3) . .
C6 C14 C15 O6 -175.9(2) . .
C11 C14 C15 O6 -51.7(4) . .
C15 O6 C16 O7 -4.9(5) . .
C15 O6 C16 C17 174.7(3) . .
C14 O8 C18 C19 -167.1(3) . .
C14 O8 C18 C4 17.5(4) . .
C3 C4 C18 O8 179.9(3) . .
C5 C4 C18 O8 9.8(4) . .
C3 C4 C18 C19 4.8(5) . .
C5 C4 C18 C19 -165.3(3) . .
O8 C18 C19 C1 -179.9(3) . .
C4 C18 C19 C1 -4.5(4) . .
O8 C18 C19 C20 -3.9(4) . .
C4 C18 C19 C20 171.5(3) . .
C2 C1 C19 C18 0.9(5) . .
C2 C1 C19 C20 -174.8(3) . .
C18 C19 C20 C21 80.8(4) . .
C1 C19 C20 C21 -103.5(4) . .
C18 C19 C20 C40 -92.1(3) . .
C1 C19 C20 C40 83.6(4) . .
C40 C20 C21 C22 1.8(5) . .
C19 C20 C21 C22 -171.2(3) . .
C20 C21 C22 C23 1.7(5) . .
C21 C22 C23 O9 176.9(3) . .
C21 C22 C23 C24 -2.9(5) . .
O9 C23 C24 C40 -179.2(3) . .
C22 C23 C24 C40 0.6(4) . .
O9 C23 C24 C25 -7.6(4) . .
C22 C23 C24 C25 172.1(3) . .
O10 O10 C25 C26 0.0(5) 1 .
O10 O10 C25 C24 0.0(4) 1 .
C40 C24 C25 O10 165.3(3) . 1
C23 C24 C25 O10 -6.2(4) . 1
C40 C24 C25 O10 165.3(3) . .
C23 C24 C25 O10 -6.2(4) . .
C40 C24 C25 C26 -10.2(4) . .
C23 C24 C25 C26 178.2(3) . .
O10 C25 C26 C27 -8.6(5) 1 .
O10 C25 C26 C27 -8.6(5) . .
C24 C25 C26 C27 167.0(3) . .
O10 C25 C26 C34 170.2(3) 1 .
O10 C25 C26 C34 170.2(3) . .
C24 C25 C26 C34 -14.2(4) . .
C25 C26 C27 O11 4.1(5) . .
C34 C26 C27 O11 -174.7(3) . .
C25 C26 C27 C28 -171.4(3) . .
C34 C26 C27 C28 9.8(5) . .
O11 C27 C28 C29 166.6(3) . .
C26 C27 C28 C29 -17.7(5) . .
C27 C28 C29 C31 39.7(4) . .
C27 C28 C29 C30 163.7(3) . .
C32 O12 C31 C34 -113.6(3) . .
C32 O12 C31 C29 125.3(3) . .
C30 C29 C31 O12 -61.2(3) . .
C28 C29 C31 O12 62.5(3) . .
C30 C29 C31 C34 -179.1(3) . .
C28 C29 C31 C34 -55.4(4) . .
C31 O12 C32 O13 -4.4(5) . .
C31 O12 C32 C33 176.3(3) . .
C40 O15 C34 C26 -44.4(4) . .
C40 O15 C34 C31 -166.4(2) . .
C40 O15 C34 C35 73.1(3) . .
C27 C26 C34 O15 -140.8(3) . .
C25 C26 C34 O15 40.4(4) . .
C27 C26 C34 C31 -24.4(4) . .
C25 C26 C34 C31 156.8(3) . .
C27 C26 C34 C35 100.8(3) . .
C25 C26 C34 C35 -78.0(3) . .
O12 C31 C34 O15 49.1(3) . .
C29 C31 C34 O15 167.6(2) . .
O12 C31 C34 C26 -71.0(3) . .
C29 C31 C34 C26 47.4(3) . .
O12 C31 C34 C35 166.8(2) . .
C29 C31 C34 C35 -74.8(3) . .
C36B O14 C35 C34 125.1(8) . .
C36A O14 C35 C34 165.2(7) . .
O15 C34 C35 O14 53.1(3) . .
C26 C34 C35 O14 172.7(2) . .
C31 C34 C35 O14 -61.8(3) . .
C34 O15 C40 C20 -161.8(2) . .
C34 O15 C40 C24 22.5(4) . .
C21 C20 C40 O15 -179.8(3) . .
C19 C20 C40 O15 -6.5(4) . .
C21 C20 C40 C24 -4.1(4) . .
C19 C20 C40 C24 169.2(3) . .
C23 C24 C40 O15 178.4(3) . .
C25 C24 C40 O15 6.7(4) . .
C23 C24 C40 C20 2.9(4) . .
C25 C24 C40 C20 -168.8(3) . .

loop_
_platon_squeeze_void_nr
_platon_squeeze_void_average_x
_platon_squeeze_void_average_y
_platon_squeeze_void_average_z
_platon_squeeze_void_volume
_platon_squeeze_void_count_electrons
_platon_squeeze_void_content
1 0.000 -0.037 0.000 277 87 ' '
